data_7120707
loop_
_publ_author_name
'Kreki\'c, Kristijan'
'Klintuch, Dieter'
'Pietschnig, Rudolf'

_publ_section_title
;
 Facile access to efficiently luminescent Ln3+ phosphonic ester
 coordination polymers (Ln = Eu, Tb, Dy)
;
_journal_name_full 'Chem. Commun.'
_journal_paper_doi 10.1039/C7CC06621J
_journal_year 2017
_chemical_formula_sum 'C39 H60 Eu N3 O18 P3'
_chemical_formula_weight 1103.77
_space_group_crystal_system monoclinic
_space_group_IT_number 14
_space_group_name_Hall '-P 2yn'
_space_group_name_H-M_alt 'P 1 21/n 1'
_symmetry_space_group_name_Hall '-P 2yn'
_symmetry_space_group_name_H-M 'P 1 21/n 1'
_atom_sites_solution_hydrogens geom
_audit_creation_method SHELXL-2014/7
_audit_update_record
;
2017-07-14 deposited with the CCDC.
2017-09-01 downloaded from the CCDC.
;
_cell_angle_alpha 90
_cell_angle_beta 103.599(3)
_cell_angle_gamma 90
_cell_formula_units_Z 4
_cell_length_a 16.2689(6)
_cell_length_b 13.2684(7)
_cell_length_c 22.3097(9)
_cell_measurement_reflns_used 21887
_cell_measurement_temperature 100(2)
_cell_measurement_theta_max 26.35
_cell_measurement_theta_min 1.40
_cell_volume 4680.8(4)
_computing_structure_refinement 'SHELXL-2014/7 (Sheldrick, 2014)'
_diffrn_ambient_temperature 100
_diffrn_detector 'image plate (34 cm diameter)'
_diffrn_detector_area_resol_mean 6.67
_diffrn_detector_type STOE
_diffrn_measured_fraction_theta_full 0.999
_diffrn_measured_fraction_theta_max 0.990
_diffrn_measurement_details ' 138 frames, detector distance = 130 mm'
_diffrn_measurement_device '2-circle goniometer'
_diffrn_measurement_device_type 'STOE IPDS 2'
_diffrn_measurement_method 'rotation method'
_diffrn_radiation_collimation '1.2, 0.6 mm diameter, multiple pinhole'
_diffrn_radiation_monochromator 'plane graphite'
_diffrn_radiation_polarisn_norm 270
_diffrn_radiation_type 'Mo K\a'
_diffrn_radiation_wavelength 0.71073
_diffrn_reflns_av_R_equivalents 0.0348
_diffrn_reflns_av_unetI/netI 0.0379
_diffrn_reflns_Laue_measured_fraction_full 0.999
_diffrn_reflns_Laue_measured_fraction_max 0.990
_diffrn_reflns_limit_h_max 19
_diffrn_reflns_limit_h_min -19
_diffrn_reflns_limit_k_max 16
_diffrn_reflns_limit_k_min -14
_diffrn_reflns_limit_l_max 25
_diffrn_reflns_limit_l_min -27
_diffrn_reflns_number 22264
_diffrn_reflns_point_group_measured_fraction_full 0.999
_diffrn_reflns_point_group_measured_fraction_max 0.990
_diffrn_reflns_theta_full 25.242
_diffrn_reflns_theta_max 25.699
_diffrn_reflns_theta_min 1.404
_diffrn_source 'Genix Mo HF'
_diffrn_source_current 1.000
_diffrn_source_power 0.050
_diffrn_source_voltage 50
_exptl_absorpt_coefficient_mu 1.518
_exptl_absorpt_correction_T_max 0.8926
_exptl_absorpt_correction_T_min 0.7627
_exptl_absorpt_correction_type integration
_exptl_absorpt_process_details 'X-red ver. 1.58 (Stoe & Cie. 2012)'
_exptl_crystal_colour colorless
_exptl_crystal_density_diffrn 1.566
_exptl_crystal_description plate
_exptl_crystal_F_000 2268
_exptl_crystal_size_max 0.300
_exptl_crystal_size_mid 0.130
_exptl_crystal_size_min 0.080
_refine_diff_density_max 1.944
_refine_diff_density_min -3.336
_refine_diff_density_rms 0.192
_refine_ls_extinction_method none
_refine_ls_goodness_of_fit_ref 1.058
_refine_ls_hydrogen_treatment constr
_refine_ls_matrix_type full
_refine_ls_number_parameters 577
_refine_ls_number_reflns 8816
_refine_ls_number_restraints 0
_refine_ls_restrained_S_all 1.058
_refine_ls_R_factor_all 0.0802
_refine_ls_R_factor_gt 0.0590
_refine_ls_shift/su_max 0.000
_refine_ls_shift/su_mean 0.000
_refine_ls_structure_factor_coef Fsqd
_refine_ls_weighting_details 'w=1/[\s^2^(Fo^2^)+(0.1104P)^2^+33.7454P] where P=(Fo^2^+2Fc^2^)/3'
_refine_ls_weighting_scheme calc
_refine_ls_wR_factor_gt 0.1604
_refine_ls_wR_factor_ref 0.1940
_reflns_Friedel_coverage 0.000
_reflns_number_gt 6729
_reflns_number_total 8816
_reflns_threshold_expression 'I > 2\s(I)'
_cod_data_source_file c7cc06621j2.cif
_cod_data_source_block EuL5
_cod_database_code 7120707
_shelx_shelxl_version_number 2014/7
_shelx_space_group_comment
;
The symmetry employed for this shelxl refinement is uniquely defined
by the following loop, which should always be used as a source of
symmetry information in preference to the above space-group names.
They are only intended as comments.
;
_shelx_estimated_absorpt_t_min 0.659
_shelx_estimated_absorpt_t_max 0.888

loop_
_space_group_symop_operation_xyz
'x, y, z'
'-x+1/2, y+1/2, -z+1/2'
'-x, -y, -z'
'x-1/2, -y-1/2, z-1/2'

loop_
_atom_site_label
_atom_site_type_symbol
_atom_site_fract_x
_atom_site_fract_y
_atom_site_fract_z
_atom_site_U_iso_or_equiv
_atom_site_adp_type
_atom_site_occupancy
_atom_site_site_symmetry_order
_atom_site_calc_flag
_atom_site_refinement_flags_posn
_atom_site_refinement_flags_adp
Eu1 Eu 0.49259(2) 0.23131(3) 0.20023(2) 0.02556(15) Uani 1 1 d . .
N111 N 0.6742(4) 0.2244(5) 0.2382(4) 0.0425(18) Uani 1 1 d . .
N112 N 0.5053(4) 0.1818(5) 0.0760(3) 0.0317(14) Uani 1 1 d . .
N113 N 0.3110(4) 0.2290(5) 0.1770(3) 0.0352(15) Uani 1 1 d . .
O11 O 0.5283(4) 0.2797(4) 0.3033(2) 0.0316(12) Uani 1 1 d . .
O12 O 0.6056(3) 0.3192(4) 0.4121(2) 0.0310(11) Uani 1 1 d . .
O13 O 0.4821(3) 0.4180(4) 0.3668(3) 0.0371(13) Uani 1 1 d . .
O14 O 0.9642(3) 1.0960(4) 0.6845(2) 0.0268(10) Uani 1 1 d . .
O15 O 0.9118(3) 0.9191(4) 0.6640(2) 0.0290(11) Uani 1 1 d . .
O16 O 1.0142(3) 0.9795(4) 0.6091(2) 0.0297(11) Uani 1 1 d . .
O21 O 0.4578(3) 0.0716(4) 0.2279(2) 0.0315(12) Uani 1 1 d . .
O22 O 0.4943(3) -0.1114(4) 0.2420(2) 0.0356(12) Uani 1 1 d . .
O23 O 0.3671(3) -0.0625(4) 0.1636(2) 0.0258(10) Uani 1 1 d . .
O111 O 0.6337(3) 0.2953(4) 0.2064(3) 0.0367(13) Uani 1 1 d . .
O112 O 0.7469(4) 0.2295(5) 0.2604(5) 0.078(3) Uani 1 1 d . .
O113 O 0.6303(3) 0.1506(4) 0.2460(3) 0.0348(12) Uani 1 1 d . .
O114 O 0.5214(3) 0.1194(4) 0.1207(2) 0.0322(11) Uani 1 1 d . .
O115 O 0.5039(4) 0.1572(5) 0.0243(2) 0.0412(14) Uani 1 1 d . .
O116 O 0.4930(3) 0.2700(4) 0.0920(2) 0.0291(11) Uani 1 1 d . .
O117 O 0.3498(3) 0.2166(4) 0.1346(2) 0.0287(11) Uani 1 1 d . .
O118 O 0.2350(4) 0.2204(6) 0.1664(3) 0.0567(19) Uani 1 1 d . .
O119 O 0.3548(4) 0.2494(4) 0.2284(3) 0.0390(13) Uani 1 1 d . .
P11 P 0.55521(12) 0.36028(14) 0.34981(9) 0.0291(4) Uani 1 1 d . .
P12 P 0.94192(11) 1.01608(14) 0.63767(9) 0.0253(4) Uani 1 1 d . .
P21 P 0.42453(11) -0.03113(14) 0.22570(8) 0.0248(4) Uani 1 1 d . .
C11 C 0.6494(5) 0.5403(6) 0.3631(4) 0.0326(16) Uani 1 1 d . .
C12 C 0.7321(5) 0.5614(7) 0.3755(5) 0.046(2) Uani 1 1 d . .
H12 H 0.7689 0.5173 0.3606 0.055 Uiso 1 1 calc R U
C13 C 0.7652(5) 0.6437(6) 0.4086(4) 0.041(2) Uani 1 1 d . .
H13 H 0.8246 0.6542 0.4172 0.049 Uiso 1 1 calc R U
C14 C 0.7164(5) 0.7114(6) 0.4299(3) 0.0285(15) Uani 1 1 d . .
C15 C 0.6320(6) 0.6883(9) 0.4185(6) 0.068(4) Uani 1 1 d . .
H15 H 0.5951 0.7316 0.4338 0.082 Uiso 1 1 calc R U
C16 C 0.5997(6) 0.6049(8) 0.3857(6) 0.064(3) Uani 1 1 d . .
H16 H 0.5408 0.5916 0.3786 0.077 Uiso 1 1 calc R U
C17 C 0.7510(4) 0.8032(5) 0.4631(3) 0.0255(14) Uani 1 1 d . .
C18 C 0.8295(5) 0.8389(5) 0.4607(4) 0.0299(16) Uani 1 1 d . .
H18 H 0.8596 0.8064 0.4344 0.036 Uiso 1 1 calc R U
C19 C 0.8654(4) 0.9189(5) 0.4945(4) 0.0295(16) Uani 1 1 d . .
H19 H 0.9202 0.9406 0.4921 0.035 Uiso 1 1 calc R U
C110 C 0.8233(4) 0.9697(5) 0.5326(3) 0.0240(14) Uani 1 1 d . .
C111 C 0.7433(5) 0.9379(6) 0.5329(4) 0.0329(16) Uani 1 1 d . .
H111 H 0.7114 0.9735 0.5567 0.039 Uiso 1 1 calc R U
C112 C 0.7085(4) 0.8554(6) 0.4996(4) 0.0310(16) Uani 1 1 d . .
H112 H 0.6536 0.8338 0.5017 0.037 Uiso 1 1 calc R U
C21 C 0.3995(4) -0.0339(6) 0.3425(3) 0.0282(15) Uani 1 1 d . .
C22 C 0.4134(5) -0.1135(6) 0.3826(4) 0.0373(18) Uani 1 1 d . .
H22 H 0.3954 -0.1789 0.3679 0.045 Uiso 1 1 calc R U
C23 C 0.4523(5) -0.1009(6) 0.4429(3) 0.0321(16) Uani 1 1 d . .
H23 H 0.4617 -0.1579 0.4694 0.039 Uiso 1 1 calc R U
C24 C 0.4787(4) -0.0067(6) 0.4666(3) 0.0253(15) Uani 1 1 d . .
C25 C 0.4649(4) 0.0721(5) 0.4265(3) 0.0243(14) Uani 1 1 d . .
H25 H 0.4823 0.1377 0.4413 0.029 Uiso 1 1 calc R U
C26 C 0.4264(4) 0.0595(6) 0.3653(3) 0.0276(15) Uani 1 1 d . .
H26 H 0.4184 0.1160 0.3384 0.033 Uiso 1 1 calc R U
C27 C 0.3568(4) -0.0479(6) 0.2758(3) 0.0301(16) Uani 1 1 d . .
H27A H 0.3094 0.0007 0.2645 0.036 Uiso 1 1 calc R U
H27B H 0.3325 -0.1166 0.2699 0.036 Uiso 1 1 calc R U
C28 C 0.5845(5) -0.0874(11) 0.2634(4) 0.067(4) Uani 1 1 d . .
H28 H 0.5835 -0.0144 0.2743 0.080 Uiso 1 1 calc R U
C29 C 0.6194(8) -0.129(2) 0.3164(6) 0.177(13) Uani 1 1 d . .
H29A H 0.5820 -0.1206 0.3447 0.266 Uiso 1 1 calc R U
H29B H 0.6284 -0.2008 0.3104 0.266 Uiso 1 1 calc R U
H29C H 0.6738 -0.0963 0.3339 0.266 Uiso 1 1 calc R U
C113 C 0.6142(5) 0.4530(6) 0.3216(4) 0.0361(18) Uani 1 1 d . .
H11A H 0.6621 0.4188 0.3098 0.043 Uiso 1 1 calc R U
H11B H 0.5777 0.4811 0.2834 0.043 Uiso 1 1 calc R U
C114 C 0.6849(5) 0.2631(6) 0.4174(4) 0.0313(16) Uani 1 1 d . .
H114 H 0.7086 0.2791 0.3810 0.038 Uiso 1 1 calc R U
C115 C 0.7432(7) 0.3030(10) 0.4743(5) 0.071(4) Uani 1 1 d . .
H11C H 0.7509 0.3756 0.4698 0.107 Uiso 1 1 calc R U
H11D H 0.7189 0.2906 0.5099 0.107 Uiso 1 1 calc R U
H11E H 0.7980 0.2690 0.4806 0.107 Uiso 1 1 calc R U
C116 C 0.6677(5) 0.1539(7) 0.4180(5) 0.046(2) Uani 1 1 d . .
H11F H 0.7206 0.1166 0.4216 0.068 Uiso 1 1 calc R U
H11G H 0.6437 0.1379 0.4533 0.068 Uiso 1 1 calc R U
H11H H 0.6275 0.1349 0.3797 0.068 Uiso 1 1 calc R U
C117 C 0.4159(8) 0.3720(10) 0.3900(9) 0.109(7) Uani 1 1 d . .
H117 H 0.4244 0.2974 0.3938 0.131 Uiso 1 1 calc R U
C118 C 0.3368(8) 0.3950(18) 0.3488(9) 0.159(11) Uani 1 1 d . .
H11I H 0.3354 0.3657 0.3082 0.238 Uiso 1 1 calc R U
H11J H 0.2907 0.3667 0.3649 0.238 Uiso 1 1 calc R U
H11K H 0.3302 0.4683 0.3449 0.238 Uiso 1 1 calc R U
C119 C 0.4166(11) 0.413(4) 0.4462(7) 0.33(3) Uani 1 1 d . .
H11L H 0.3717 0.3829 0.4628 0.489 Uiso 1 1 calc R U
H11M H 0.4715 0.4010 0.4746 0.489 Uiso 1 1 calc R U
H11N H 0.4069 0.4863 0.4416 0.489 Uiso 1 1 calc R U
C120 C 0.8628(4) 1.0551(5) 0.5724(3) 0.0262(15) Uani 1 1 d . .
H12A H 0.8182 1.0922 0.5867 0.031 Uiso 1 1 calc R U
H12B H 0.8884 1.1021 0.5475 0.031 Uiso 1 1 calc R U
C121 C 0.8610(10) 0.9142(7) 0.7086(6) 0.079(4) Uani 1 1 d . .
H121 H 0.8381 0.9823 0.7150 0.095 Uiso 1 1 calc R U
C122 C 0.7926(6) 0.8425(10) 0.6882(5) 0.068(3) Uani 1 1 d . .
H12C H 0.7580 0.8393 0.7187 0.102 Uiso 1 1 calc R U
H12D H 0.7574 0.8641 0.6484 0.102 Uiso 1 1 calc R U
H12E H 0.8163 0.7757 0.6838 0.102 Uiso 1 1 calc R U
C123 C 0.9166(15) 0.878(2) 0.7655(7) 0.228(18) Uani 1 1 d . .
H12F H 0.8848 0.8729 0.7977 0.343 Uiso 1 1 calc R U
H12G H 0.9383 0.8109 0.7584 0.343 Uiso 1 1 calc R U
H12H H 0.9640 0.9244 0.7787 0.343 Uiso 1 1 calc R U
C124 C 1.0827(5) 0.9135(6) 0.6414(4) 0.0331(17) Uani 1 1 d . .
H124 H 1.0659 0.8783 0.6764 0.040 Uiso 1 1 calc R U
C125 C 1.0956(5) 0.8387(6) 0.5945(4) 0.0374(18) Uani 1 1 d . .
H12I H 1.1410 0.7921 0.6134 0.056 Uiso 1 1 calc R U
H12J H 1.0431 0.8008 0.5791 0.056 Uiso 1 1 calc R U
H12K H 1.1110 0.8741 0.5602 0.056 Uiso 1 1 calc R U
C126 C 1.1598(5) 0.9766(6) 0.6652(4) 0.0368(18) Uani 1 1 d . .
H12L H 1.2062 0.9335 0.6869 0.055 Uiso 1 1 calc R U
H12M H 1.1761 1.0099 0.6305 0.055 Uiso 1 1 calc R U
H12N H 1.1475 1.0276 0.6936 0.055 Uiso 1 1 calc R U
C210 C 0.6232(6) -0.0857(7) 0.2102(4) 0.047(2) Uani 1 1 d . .
H21A H 0.5856 -0.0506 0.1758 0.071 Uiso 1 1 calc R U
H21B H 0.6776 -0.0504 0.2214 0.071 Uiso 1 1 calc R U
H21C H 0.6323 -0.1550 0.1979 0.071 Uiso 1 1 calc R U
C211 C 0.3996(4) -0.0737(5) 0.1078(3) 0.0245(14) Uani 1 1 d . .
H211 H 0.4590 -0.0479 0.1161 0.029 Uiso 1 1 calc R U
C212 C 0.3454(5) -0.0127(6) 0.0583(4) 0.0369(18) Uani 1 1 d . .
H21D H 0.3657 -0.0189 0.0205 0.055 Uiso 1 1 calc R U
H21E H 0.2869 -0.0371 0.0507 0.055 Uiso 1 1 calc R U
H21F H 0.3475 0.0581 0.0711 0.055 Uiso 1 1 calc R U
C213 C 0.3989(5) -0.1832(6) 0.0934(4) 0.0360(18) Uani 1 1 d . .
H21G H 0.4203 -0.1937 0.0563 0.054 Uiso 1 1 calc R U
H21H H 0.4350 -0.2193 0.1282 0.054 Uiso 1 1 calc R U
H21I H 0.3409 -0.2090 0.0863 0.054 Uiso 1 1 calc R U

loop_
_atom_site_aniso_label
_atom_site_aniso_U_11
_atom_site_aniso_U_22
_atom_site_aniso_U_33
_atom_site_aniso_U_23
_atom_site_aniso_U_13
_atom_site_aniso_U_12
Eu1 0.0272(2) 0.0213(2) 0.0277(2) 0.00006(14) 0.00545(15) -0.00295(13)
N111 0.035(4) 0.022(3) 0.067(5) 0.002(3) 0.004(4) -0.003(3)
N112 0.026(3) 0.029(3) 0.043(4) 0.006(3) 0.013(3) -0.001(3)
N113 0.035(4) 0.028(3) 0.043(4) 0.009(3) 0.011(3) 0.003(3)
O11 0.045(3) 0.031(3) 0.014(2) -0.007(2) -0.001(2) -0.007(2)
O12 0.031(3) 0.039(3) 0.019(2) -0.007(2) -0.003(2) 0.003(2)
O13 0.026(3) 0.031(3) 0.055(4) 0.006(3) 0.011(2) 0.000(2)
O14 0.033(3) 0.019(2) 0.027(3) 0.000(2) 0.006(2) 0.000(2)
O15 0.038(3) 0.019(2) 0.034(3) 0.000(2) 0.018(2) -0.003(2)
O16 0.028(2) 0.034(3) 0.029(3) 0.007(2) 0.010(2) 0.009(2)
O21 0.048(3) 0.026(3) 0.019(2) 0.004(2) 0.006(2) -0.015(2)
O22 0.033(3) 0.039(3) 0.031(3) 0.000(2) 0.000(2) 0.008(2)
O23 0.031(2) 0.030(3) 0.016(2) 0.001(2) 0.0050(19) 0.002(2)
O111 0.031(3) 0.019(3) 0.058(4) 0.012(3) 0.006(3) -0.003(2)
O112 0.023(3) 0.046(4) 0.141(8) 0.031(4) -0.027(4) -0.011(3)
O113 0.036(3) 0.023(3) 0.040(3) 0.005(2) -0.002(2) -0.005(2)
O114 0.038(3) 0.025(3) 0.034(3) -0.003(2) 0.010(2) 0.000(2)
O115 0.058(4) 0.045(3) 0.027(3) -0.008(3) 0.023(3) -0.005(3)
O116 0.037(3) 0.023(3) 0.028(3) 0.002(2) 0.010(2) 0.007(2)
O117 0.028(2) 0.031(3) 0.030(3) 0.000(2) 0.012(2) 0.000(2)
O118 0.024(3) 0.083(5) 0.066(5) 0.019(4) 0.015(3) 0.006(3)
O119 0.043(3) 0.046(3) 0.030(3) -0.013(3) 0.014(3) -0.008(3)
P11 0.0285(9) 0.0256(10) 0.0320(10) -0.0009(8) 0.0049(8) -0.0017(7)
P12 0.0266(9) 0.0215(9) 0.0286(9) -0.0001(7) 0.0081(7) 0.0011(7)
P21 0.0248(8) 0.0233(9) 0.0252(9) -0.0008(7) 0.0036(7) -0.0027(7)
C11 0.039(4) 0.027(4) 0.032(4) -0.007(3) 0.009(3) -0.005(3)
C12 0.033(4) 0.039(5) 0.067(6) -0.022(4) 0.015(4) -0.004(4)
C13 0.029(4) 0.036(5) 0.056(5) -0.019(4) 0.006(4) -0.004(3)
C14 0.029(4) 0.027(4) 0.029(4) -0.001(3) 0.008(3) -0.005(3)
C15 0.040(5) 0.068(7) 0.109(9) -0.053(7) 0.042(6) -0.022(5)
C16 0.036(5) 0.062(6) 0.104(9) -0.058(6) 0.035(5) -0.029(4)
C17 0.028(3) 0.019(3) 0.028(4) -0.006(3) 0.004(3) -0.003(3)
C18 0.035(4) 0.022(3) 0.036(4) -0.002(3) 0.015(3) 0.005(3)
C19 0.028(4) 0.023(4) 0.040(4) 0.002(3) 0.012(3) -0.004(3)
C110 0.027(3) 0.020(3) 0.021(3) 0.006(3) -0.002(3) 0.000(3)
C111 0.028(4) 0.035(4) 0.036(4) -0.008(3) 0.009(3) 0.001(3)
C112 0.022(3) 0.032(4) 0.039(4) -0.008(3) 0.007(3) -0.002(3)
C21 0.024(3) 0.033(4) 0.028(4) -0.005(3) 0.007(3) -0.006(3)
C22 0.057(5) 0.027(4) 0.028(4) -0.010(3) 0.011(4) -0.011(4)
C23 0.041(4) 0.029(4) 0.023(4) -0.002(3) 0.003(3) -0.007(3)
C24 0.019(3) 0.031(4) 0.026(4) -0.008(3) 0.006(3) -0.004(3)
C25 0.034(4) 0.024(3) 0.016(3) 0.002(3) 0.008(3) -0.001(3)
C26 0.033(4) 0.026(4) 0.025(4) 0.004(3) 0.011(3) 0.001(3)
C27 0.025(3) 0.036(4) 0.028(4) -0.002(3) 0.004(3) -0.013(3)
C28 0.028(4) 0.134(11) 0.038(5) 0.017(6) 0.005(4) 0.007(5)
C29 0.035(6) 0.44(4) 0.050(8) 0.056(14) -0.006(5) -0.044(13)
C113 0.036(4) 0.027(4) 0.048(5) -0.012(4) 0.015(4) -0.008(3)
C114 0.025(3) 0.036(4) 0.029(4) 0.001(3) -0.002(3) 0.004(3)
C115 0.059(6) 0.078(8) 0.055(6) -0.033(6) -0.029(5) 0.030(6)
C116 0.038(4) 0.042(5) 0.059(6) 0.007(4) 0.015(4) 0.007(4)
C117 0.063(7) 0.071(8) 0.220(19) 0.094(11) 0.089(10) 0.052(6)
C118 0.053(8) 0.27(3) 0.173(17) -0.158(18) 0.066(10) -0.074(11)
C119 0.063(10) 0.87(9) 0.045(9) -0.06(2) 0.019(8) -0.08(3)
C120 0.027(3) 0.018(3) 0.033(4) -0.003(3) 0.008(3) 0.000(3)
C121 0.157(12) 0.028(5) 0.085(8) -0.012(5) 0.096(9) -0.015(6)
C122 0.037(5) 0.113(10) 0.057(6) 0.044(7) 0.017(4) 0.007(5)
C123 0.26(3) 0.37(4) 0.052(9) -0.029(15) 0.043(13) -0.27(3)
C124 0.029(4) 0.031(4) 0.041(4) 0.009(3) 0.011(3) 0.010(3)
C125 0.036(4) 0.033(4) 0.046(5) -0.007(4) 0.014(4) 0.000(3)
C126 0.035(4) 0.027(4) 0.043(5) -0.004(3) -0.001(3) 0.013(3)
C210 0.039(5) 0.052(6) 0.051(5) 0.006(4) 0.013(4) 0.013(4)
C211 0.027(3) 0.024(4) 0.022(3) 0.001(3) 0.007(3) -0.001(3)
C212 0.046(4) 0.035(4) 0.029(4) -0.008(3) 0.006(3) 0.005(4)
C213 0.042(4) 0.033(4) 0.038(4) -0.008(4) 0.020(4) -0.002(3)

loop_
_atom_type_symbol
_atom_type_description
_atom_type_scat_dispersion_real
_atom_type_scat_dispersion_imag
_atom_type_scat_source
C C 0.0033 0.0016 'International Tables Vol C Tables 4.2.6.8 and 6.1.1.4'
H H 0.0000 0.0000 'International Tables Vol C Tables 4.2.6.8 and 6.1.1.4'
Eu Eu -0.1578 3.6682 'International Tables Vol C Tables 4.2.6.8 and 6.1.1.4'
N N 0.0061 0.0033 'International Tables Vol C Tables 4.2.6.8 and 6.1.1.4'
O O 0.0106 0.0060 'International Tables Vol C Tables 4.2.6.8 and 6.1.1.4'
P P 0.1023 0.0942 'International Tables Vol C Tables 4.2.6.8 and 6.1.1.4'

loop_
_geom_angle_atom_site_label_1
_geom_angle_atom_site_label_2
_geom_angle_atom_site_label_3
_geom_angle
_geom_angle_site_symmetry_1
_geom_angle_site_symmetry_3
O21 Eu1 O11 90.54(18) . .
O21 Eu1 O14 151.87(18) . 4_575
O11 Eu1 O14 82.70(18) . 4_575
O21 Eu1 O111 126.44(18) . .
O11 Eu1 O111 80.4(2) . .
O14 Eu1 O111 79.44(17) 4_575 .
O21 Eu1 O114 74.76(18) . .
O11 Eu1 O114 147.14(19) . .
O14 Eu1 O114 123.35(17) 4_575 .
O111 Eu1 O114 85.05(19) . .
O21 Eu1 O117 80.18(18) . .
O11 Eu1 O117 126.57(18) . .
O14 Eu1 O117 82.08(17) 4_575 .
O111 Eu1 O117 144.74(18) . .
O114 Eu1 O117 80.44(17) . .
O21 Eu1 O116 120.51(17) . .
O11 Eu1 O116 148.38(18) . .
O14 Eu1 O116 72.35(16) 4_575 .
O111 Eu1 O116 76.26(19) . .
O114 Eu1 O116 51.03(16) . .
O117 Eu1 O116 69.61(17) . .
O21 Eu1 O113 75.42(18) . .
O11 Eu1 O113 73.76(19) . .
O14 Eu1 O113 127.65(17) 4_575 .
O111 Eu1 O113 51.27(17) . .
O114 Eu1 O113 74.14(18) . .
O117 Eu1 O113 148.48(16) . .
O116 Eu1 O113 106.41(18) . .
O21 Eu1 O119 74.3(2) . .
O11 Eu1 O119 75.71(19) . .
O14 Eu1 O119 77.61(18) 4_575 .
O111 Eu1 O119 148.61(19) . .
O114 Eu1 O119 125.64(18) . .
O117 Eu1 O119 51.04(18) . .
O116 Eu1 O119 116.02(19) . .
O113 Eu1 O119 136.21(19) . .
O21 Eu1 N111 101.00(19) . .
O11 Eu1 N111 73.6(2) . .
O14 Eu1 N111 103.14(18) 4_575 .
O111 Eu1 N111 25.85(18) . .
O114 Eu1 N111 80.5(2) . .
O117 Eu1 N111 159.9(2) . .
O116 Eu1 N111 93.2(2) . .
O113 Eu1 N111 25.58(18) . .
O119 Eu1 N111 148.9(2) . .
O21 Eu1 N113 74.54(19) . .
O11 Eu1 N113 100.9(2) . .
O14 Eu1 N113 79.96(17) 4_575 .
O111 Eu1 N113 159.02(17) . .
O114 Eu1 N113 103.11(19) . .
O117 Eu1 N113 25.91(19) . .
O116 Eu1 N113 93.71(19) . .
O113 Eu1 N113 149.42(17) . .
O119 Eu1 N113 25.18(19) . .
N111 Eu1 N113 173.0(2) . .
O21 Eu1 N112 97.12(17) . .
O11 Eu1 N112 161.63(18) . .
O14 Eu1 N112 97.70(17) 4_575 .
O111 Eu1 N112 81.62(19) . .
O114 Eu1 N112 25.82(17) . .
O117 Eu1 N112 71.41(16) . .
O116 Eu1 N112 25.37(17) . .
O113 Eu1 N112 91.99(18) . .
O119 Eu1 N112 122.43(18) . .
N111 Eu1 N112 88.6(2) . .
N113 Eu1 N112 97.25(19) . .
O112 N111 O113 122.6(7) . .
O112 N111 O111 122.3(7) . .
O113 N111 O111 115.0(6) . .
O112 N111 Eu1 170.8(8) . .
O113 N111 Eu1 59.0(4) . .
O111 N111 Eu1 56.5(4) . .
O115 N112 O116 124.2(6) . .
O115 N112 O114 122.2(6) . .
O116 N112 O114 113.6(6) . .
O115 N112 Eu1 174.2(5) . .
O116 N112 Eu1 57.6(3) . .
O114 N112 Eu1 56.5(3) . .
O118 N113 O119 122.9(7) . .
O118 N113 O117 120.6(8) . .
O119 N113 O117 116.5(6) . .
O118 N113 Eu1 175.1(6) . .
O119 N113 Eu1 59.0(4) . .
O117 N113 Eu1 57.7(4) . .
P11 O11 Eu1 148.8(3) . .
C114 O12 P11 121.6(5) . .
C117 O13 P11 124.5(6) . .
P12 O14 Eu1 144.7(3) . 4_676
C121 O15 P12 126.0(5) . .
C124 O16 P12 123.4(5) . .
P21 O21 Eu1 162.9(3) . .
C28 O22 P21 123.6(7) . .
C211 O23 P21 121.9(4) . .
N111 O111 Eu1 97.6(4) . .
N111 O113 Eu1 95.4(4) . .
N112 O114 Eu1 97.7(4) . .
N112 O116 Eu1 97.0(4) . .
N113 O117 Eu1 96.4(4) . .
N113 O119 Eu1 95.8(4) . .
O11 P11 O13 114.5(3) . .
O11 P11 O12 112.6(3) . .
O13 P11 O12 103.4(3) . .
O11 P11 C113 110.4(3) . .
O13 P11 C113 105.0(3) . .
O12 P11 C113 110.5(4) . .
O14 P12 O16 115.8(3) . .
O14 P12 O15 112.2(3) . .
O16 P12 O15 103.7(3) . .
O14 P12 C120 112.4(3) . .
O16 P12 C120 103.2(3) . .
O15 P12 C120 108.8(3) . .
O21 P21 O22 113.0(3) . .
O21 P21 O23 115.1(3) . .
O22 P21 O23 106.5(3) . .
O21 P21 C27 112.3(3) . .
O22 P21 C27 107.5(4) . .
O23 P21 C27 101.5(3) . .
C12 C11 C16 116.8(7) . .
C12 C11 C113 120.4(7) . .
C16 C11 C113 122.6(7) . .
C11 C12 C13 122.2(8) . .
C11 C12 H12 118.9 . .
C13 C12 H12 118.9 . .
C14 C13 C12 122.3(7) . .
C14 C13 H13 118.9 . .
C12 C13 H13 118.9 . .
C13 C14 C15 115.5(7) . .
C13 C14 C17 122.7(7) . .
C15 C14 C17 121.8(7) . .
C14 C15 C16 121.6(8) . .
C14 C15 H15 119.2 . .
C16 C15 H15 119.2 . .
C11 C16 C15 121.7(8) . .
C11 C16 H16 119.2 . .
C15 C16 H16 119.2 . .
C18 C17 C112 116.8(7) . .
C18 C17 C14 121.1(6) . .
C112 C17 C14 122.1(7) . .
C19 C18 C17 122.1(7) . .
C19 C18 H18 118.9 . .
C17 C18 H18 118.9 . .
C18 C19 C110 120.9(6) . .
C18 C19 H19 119.6 . .
C110 C19 H19 119.6 . .
C111 C110 C19 117.4(7) . .
C111 C110 C120 120.6(6) . .
C19 C110 C120 122.0(6) . .
C112 C111 C110 121.0(7) . .
C112 C111 H111 119.5 . .
C110 C111 H111 119.5 . .
C111 C112 C17 121.7(7) . .
C111 C112 H112 119.2 . .
C17 C112 H112 119.2 . .
C26 C21 C22 117.7(7) . .
C26 C21 C27 120.9(7) . .
C22 C21 C27 121.3(7) . .
C23 C22 C21 121.4(7) . .
C23 C22 H22 119.3 . .
C21 C22 H22 119.3 . .
C22 C23 C24 121.4(7) . .
C22 C23 H23 119.3 . .
C24 C23 H23 119.3 . .
C25 C24 C23 117.0(7) . .
C25 C24 C24 121.9(8) . 3_656
C23 C24 C24 121.1(8) . 3_656
C24 C25 C26 121.7(7) . .
C24 C25 H25 119.1 . .
C26 C25 H25 119.1 . .
C21 C26 C25 120.7(7) . .
C21 C26 H26 119.6 . .
C25 C26 H26 119.6 . .
C21 C27 P21 113.7(5) . .
C21 C27 H27A 108.8 . .
P21 C27 H27A 108.8 . .
C21 C27 H27B 108.8 . .
P21 C27 H27B 108.8 . .
H27A C27 H27B 107.7 . .
C29 C28 C210 124.1(11) . .
C29 C28 O22 113.0(10) . .
C210 C28 O22 109.0(8) . .
C29 C28 H28 102.5 . .
C210 C28 H28 102.5 . .
O22 C28 H28 102.5 . .
C28 C29 H29A 109.5 . .
C28 C29 H29B 109.5 . .
H29A C29 H29B 109.5 . .
C28 C29 H29C 109.5 . .
H29A C29 H29C 109.5 . .
H29B C29 H29C 109.5 . .
C11 C113 P11 118.4(6) . .
C11 C113 H11A 107.7 . .
P11 C113 H11A 107.7 . .
C11 C113 H11B 107.7 . .
P11 C113 H11B 107.7 . .
H11A C113 H11B 107.1 . .
C116 C114 O12 109.5(6) . .
C116 C114 C115 115.1(8) . .
O12 C114 C115 105.0(7) . .
C116 C114 H114 109.0 . .
O12 C114 H114 109.0 . .
C115 C114 H114 109.0 . .
C114 C115 H11C 109.5 . .
C114 C115 H11D 109.5 . .
H11C C115 H11D 109.5 . .
C114 C115 H11E 109.5 . .
H11C C115 H11E 109.5 . .
H11D C115 H11E 109.5 . .
C114 C116 H11F 109.5 . .
C114 C116 H11G 109.5 . .
H11F C116 H11G 109.5 . .
C114 C116 H11H 109.5 . .
H11F C116 H11H 109.5 . .
H11G C116 H11H 109.5 . .
C119 C117 O13 108.3(18) . .
C119 C117 C118 108.5(14) . .
O13 C117 C118 108.4(12) . .
C119 C117 H117 110.5 . .
O13 C117 H117 110.5 . .
C118 C117 H117 110.5 . .
C117 C118 H11I 109.5 . .
C117 C118 H11J 109.5 . .
H11I C118 H11J 109.5 . .
C117 C118 H11K 109.5 . .
H11I C118 H11K 109.5 . .
H11J C118 H11K 109.5 . .
C117 C119 H11L 109.5 . .
C117 C119 H11M 109.5 . .
H11L C119 H11M 109.5 . .
C117 C119 H11N 109.5 . .
H11L C119 H11N 109.5 . .
H11M C119 H11N 109.5 . .
C110 C120 P12 113.3(5) . .
C110 C120 H12A 108.9 . .
P12 C120 H12A 108.9 . .
C110 C120 H12B 108.9 . .
P12 C120 H12B 108.9 . .
H12A C120 H12B 107.7 . .
O15 C121 C122 109.6(9) . .
O15 C121 C123 106.2(13) . .
C122 C121 C123 109.1(10) . .
O15 C121 H121 110.6 . .
C122 C121 H121 110.6 . .
C123 C121 H121 110.6 . .
C121 C122 H12C 109.5 . .
C121 C122 H12D 109.5 . .
H12C C122 H12D 109.5 . .
C121 C122 H12E 109.5 . .
H12C C122 H12E 109.5 . .
H12D C122 H12E 109.5 . .
C121 C123 H12F 109.5 . .
C121 C123 H12G 109.5 . .
H12F C123 H12G 109.5 . .
C121 C123 H12H 109.5 . .
H12F C123 H12H 109.5 . .
H12G C123 H12H 109.5 . .
O16 C124 C125 105.5(6) . .
O16 C124 C126 108.5(6) . .
C125 C124 C126 112.0(6) . .
O16 C124 H124 110.2 . .
C125 C124 H124 110.2 . .
C126 C124 H124 110.2 . .
C124 C125 H12I 109.5 . .
C124 C125 H12J 109.5 . .
H12I C125 H12J 109.5 . .
C124 C125 H12K 109.5 . .
H12I C125 H12K 109.5 . .
H12J C125 H12K 109.5 . .
C124 C126 H12L 109.5 . .
C124 C126 H12M 109.5 . .
H12L C126 H12M 109.5 . .
C124 C126 H12N 109.5 . .
H12L C126 H12N 109.5 . .
H12M C126 H12N 109.5 . .
C28 C210 H21A 109.5 . .
C28 C210 H21B 109.5 . .
H21A C210 H21B 109.5 . .
C28 C210 H21C 109.5 . .
H21A C210 H21C 109.5 . .
H21B C210 H21C 109.5 . .
O23 C211 C213 107.1(6) . .
O23 C211 C212 107.8(6) . .
C213 C211 C212 113.6(6) . .
O23 C211 H211 109.4 . .
C213 C211 H211 109.4 . .
C212 C211 H211 109.4 . .
C211 C212 H21D 109.5 . .
C211 C212 H21E 109.5 . .
H21D C212 H21E 109.5 . .
C211 C212 H21F 109.5 . .
H21D C212 H21F 109.5 . .
H21E C212 H21F 109.5 . .
C211 C213 H21G 109.5 . .
C211 C213 H21H 109.5 . .
H21G C213 H21H 109.5 . .
C211 C213 H21I 109.5 . .
H21G C213 H21I 109.5 . .
H21H C213 H21I 109.5 . .

loop_
_geom_bond_atom_site_label_1
_geom_bond_atom_site_label_2
_geom_bond_distance
_geom_bond_site_symmetry_2
Eu1 O21 2.313(5) .
Eu1 O11 2.326(5) .
Eu1 O14 2.347(5) 4_575
Eu1 O111 2.421(5) .
Eu1 O114 2.442(5) .
Eu1 O117 2.446(5) .
Eu1 O116 2.470(5) .
Eu1 O113 2.476(5) .
Eu1 O119 2.479(6) .
Eu1 N111 2.877(7) .
Eu1 N113 2.876(7) .
Eu1 N112 2.903(7) .
N111 O112 1.173(9) .
N111 O113 1.248(8) .
N111 O111 1.265(9) .
N112 O115 1.193(8) .
N112 O116 1.253(8) .
N112 O114 1.276(8) .
N113 O118 1.210(9) .
N113 O119 1.230(9) .
N113 O117 1.265(8) .
O11 P11 1.482(5) .
O12 C114 1.470(9) .
O12 P11 1.537(5) .
O13 C117 1.436(11) .
O13 P11 1.536(5) .
O14 P12 1.473(5) .
O14 Eu1 2.347(5) 4_676
O15 C121 1.437(10) .
O15 P12 1.542(5) .
O16 C124 1.467(8) .
O16 P12 1.541(5) .
O21 P21 1.464(5) .
O22 C28 1.467(11) .
O22 P21 1.536(5) .
O23 C211 1.470(8) .
O23 P21 1.536(5) .
P11 C113 1.764(8) .
P12 C120 1.779(7) .
P21 C27 1.759(7) .
C11 C12 1.337(11) .
C11 C16 1.355(12) .
C11 C113 1.509(10) .
C12 C13 1.357(12) .
C12 H12 0.9500 .
C13 C14 1.356(11) .
C13 H13 0.9500 .
C14 C15 1.372(11) .
C14 C17 1.467(10) .
C15 C16 1.362(13) .
C15 H15 0.9500 .
C16 H16 0.9500 .
C17 C18 1.375(10) .
C17 C112 1.373(10) .
C18 C19 1.353(11) .
C18 H18 0.9500 .
C19 C110 1.385(10) .
C19 H19 0.9500 .
C110 C111 1.371(10) .
C110 C120 1.489(10) .
C111 C112 1.368(11) .
C111 H111 0.9500 .
C112 H112 0.9500 .
C21 C26 1.371(10) .
C21 C22 1.368(11) .
C21 C27 1.499(10) .
C22 C23 1.355(11) .
C22 H22 0.9500 .
C23 C24 1.386(10) .
C23 H23 0.9500 .
C24 C25 1.360(10) .
C24 C24 1.500(13) 3_656
C25 C26 1.372(10) .
C25 H25 0.9500 .
C26 H26 0.9500 .
C27 H27A 0.9900 .
C27 H27B 0.9900 .
C28 C29 1.306(18) .
C28 C210 1.469(13) .
C28 H28 1.0000 .
C29 H29A 0.9800 .
C29 H29B 0.9800 .
C29 H29C 0.9800 .
C113 H11A 0.9900 .
C113 H11B 0.9900 .
C114 C116 1.476(12) .
C114 C115 1.492(11) .
C114 H114 1.0000 .
C115 H11C 0.9800 .
C115 H11D 0.9800 .
C115 H11E 0.9800 .
C116 H11F 0.9800 .
C116 H11G 0.9800 .
C116 H11H 0.9800 .
C117 C119 1.37(3) .
C117 C118 1.43(2) .
C117 H117 1.0000 .
C118 H11I 0.9800 .
C118 H11J 0.9800 .
C118 H11K 0.9800 .
C119 H11L 0.9800 .
C119 H11M 0.9800 .
C119 H11N 0.9800 .
C120 H12A 0.9900 .
C120 H12B 0.9900 .
C121 C122 1.453(17) .
C121 C123 1.46(3) .
C121 H121 1.0000 .
C122 H12C 0.9800 .
C122 H12D 0.9800 .
C122 H12E 0.9800 .
C123 H12F 0.9800 .
C123 H12G 0.9800 .
C123 H12H 0.9800 .
C124 C125 1.493(11) .
C124 C126 1.497(11) .
C124 H124 1.0000 .
C125 H12I 0.9800 .
C125 H12J 0.9800 .
C125 H12K 0.9800 .
C126 H12L 0.9800 .
C126 H12M 0.9800 .
C126 H12N 0.9800 .
C210 H21A 0.9800 .
C210 H21B 0.9800 .
C210 H21C 0.9800 .
C211 C213 1.488(10) .
C211 C212 1.481(10) .
C211 H211 1.0000 .
C212 H21D 0.9800 .
C212 H21E 0.9800 .
C212 H21F 0.9800 .
C213 H21G 0.9800 .
C213 H21H 0.9800 .
C213 H21I 0.9800 .
